data_4326166
loop_
_publ_author_name
'Rong-Jia Wei'
'Jun Tao'
'Rong-Bin Huang'
'Lan-Sun Zheng'

_publ_contact_author_address
;
Department of Chemistry
Xiamen University
Xiamen 361005
P. R. China
;
_publ_contact_author_email taojun@xmu.edu.cn
_publ_contact_author_name 'Prof. Jun Tao'
_publ_contact_author_phone 86-592-2188138
_publ_section_title
;
 Reversible and Irreversible Vapor-Induced Guest Molecule Exchange in
 Spin-Crossover Compounds
;
_journal_name_full 'Inorganic Chemistry'
_journal_page_first 8553
_journal_page_last 8564
_journal_paper_doi 10.1021/ic201142t
_journal_volume 50
_journal_year 2011
_chemical_formula_sum 'C42 H42 Fe2 N12 O S4'
_chemical_formula_weight 970.82
_chemical_name_systematic
; 
 ? 
;
_space_group_IT_number 2
_symmetry_cell_setting triclinic
_symmetry_space_group_name_Hall '-P 1'
_symmetry_space_group_name_H-M 'P -1'
_atom_sites_solution_hydrogens geom
_atom_sites_solution_primary direct
_atom_sites_solution_secondary difmap
_audit_creation_method SHELXL-97
_cell_angle_alpha 74.839(4)
_cell_angle_beta 88.610(3)
_cell_angle_gamma 76.199(4)
_cell_formula_units_Z 2
_cell_length_a 9.4336(3)
_cell_length_b 15.4804(7)
_cell_length_c 15.8263(8)
_cell_measurement_temperature 173(2)
_cell_volume 2164.57(17)
_computing_cell_refinement 'CrysAlis RED, Oxford Diffraction Ltd.'
_computing_data_collection 'CrysAlis CCD, Oxford Diffraction Ltd.'
_computing_data_reduction 'CrysAlis RED, Oxford Diffraction Ltd.'
_computing_structure_refinement 'SHELXL-97 (Sheldrick, 1997)'
_computing_structure_solution 'SHELXS-97 (Sheldrick, 1990)'
_diffrn_ambient_temperature 173(2)
_diffrn_measured_fraction_theta_full 0.998
_diffrn_measured_fraction_theta_max 0.998
_diffrn_radiation_monochromator graphite
_diffrn_radiation_source 'fine-focus sealed tube'
_diffrn_radiation_type MoK\a
_diffrn_radiation_wavelength 0.71073
_diffrn_reflns_av_R_equivalents 0.0463
_diffrn_reflns_av_sigmaI/netI 0.1316
_diffrn_reflns_limit_h_max 11
_diffrn_reflns_limit_h_min -8
_diffrn_reflns_limit_k_max 19
_diffrn_reflns_limit_k_min -14
_diffrn_reflns_limit_l_max 19
_diffrn_reflns_limit_l_min -15
_diffrn_reflns_number 16544
_diffrn_reflns_theta_full 26.00
_diffrn_reflns_theta_max 26.00
_diffrn_reflns_theta_min 2.82
_exptl_absorpt_coefficient_mu 0.913
_exptl_absorpt_correction_T_max 0.9558
_exptl_absorpt_correction_T_min 0.9142
_exptl_absorpt_correction_type multi-scan
_exptl_absorpt_process_details
;
CrysAlis RED, Oxford Diffraction Ltd.,
Version 1.171.32.4 (release 27-04-2006 CrysAlis171 .NET)
(compiled Apr 27 2007,17:53:11)
empirical absorption correction using spherical harmonics,
implemented in SCALE3 ABSPACK scaling algorithm.
;
_exptl_crystal_colour red
_exptl_crystal_density_diffrn 1.490
_exptl_crystal_description block-like
_exptl_crystal_F_000 1004
_exptl_crystal_size_max 0.10
_exptl_crystal_size_mid 0.06
_exptl_crystal_size_min 0.05
_refine_diff_density_max 0.656
_refine_diff_density_min -0.580
_refine_diff_density_rms 0.063
_refine_ls_extinction_method none
_refine_ls_goodness_of_fit_ref 0.812
_refine_ls_hydrogen_treatment constr
_refine_ls_matrix_type full
_refine_ls_number_parameters 550
_refine_ls_number_reflns 8501
_refine_ls_number_restraints 0
_refine_ls_restrained_S_all 0.812
_refine_ls_R_factor_all 0.1001
_refine_ls_R_factor_gt 0.0469
_refine_ls_shift/su_max 0.097
_refine_ls_shift/su_mean 0.004
_refine_ls_structure_factor_coef Fsqd
_refine_ls_weighting_details 'calc w=1/[\s^2^(Fo^2^)+(0.0271P)^2^+0.0000P] where P=(Fo^2^+2Fc^2^)/3'
_refine_ls_weighting_scheme calc
_refine_ls_wR_factor_gt 0.0753
_refine_ls_wR_factor_ref 0.0827
_reflns_number_gt 4515
_reflns_number_total 8501
_reflns_threshold_expression >2sigma(I)
_cod_data_source_file ic201142t_si_002_08.cif
_cod_data_source_block iPrOHtoEtOH
_cod_original_cell_volume 2164.57(16)
_cod_database_code 4326166

loop_
_symmetry_equiv_pos_as_xyz
'x, y, z'
'-x, -y, -z'

loop_
_atom_site_label
_atom_site_type_symbol
_atom_site_fract_x
_atom_site_fract_y
_atom_site_fract_z
_atom_site_U_iso_or_equiv
_atom_site_adp_type
_atom_site_occupancy
_atom_site_symmetry_multiplicity
_atom_site_calc_flag
_atom_site_refinement_flags
Fe1 Fe 0.17079(5) 0.59365(3) 0.24109(3) 0.02850(14) Uani 1 1 d .
Fe2 Fe 0.77836(5) 0.11332(3) 0.25932(3) 0.03204(15) Uani 1 1 d .
S1 S 0.22892(10) 0.37535(7) 0.07407(7) 0.0465(3) Uani 1 1 d .
S2 S 0.50334(10) 0.36217(7) 0.45020(7) 0.0452(3) Uani 1 1 d .
S3 S 1.25605(10) -0.03143(7) 0.20339(7) 0.0490(3) Uani 1 1 d .
S4 S 0.70144(12) -0.18142(8) 0.39225(9) 0.0759(4) Uani 1 1 d .
N1 N 0.3429(3) 0.64281(18) 0.20298(19) 0.0313(7) Uani 1 1 d .
N2 N 0.0451(3) 0.69931(19) 0.15845(18) 0.0266(7) Uani 1 1 d .
N3 N -0.0049(3) 0.56245(19) 0.29896(18) 0.0315(7) Uani 1 1 d .
N4 N 0.1500(3) 0.67792(18) 0.31882(17) 0.0264(7) Uani 1 1 d .
N5 N 0.1891(3) 0.5126(2) 0.16406(19) 0.0345(7) Uani 1 1 d .
N6 N 0.2974(3) 0.4940(2) 0.32903(19) 0.0347(7) Uani 1 1 d .
N7 N 0.8099(3) 0.1177(2) 0.38008(19) 0.0404(8) Uani 1 1 d .
N8 N 0.7661(3) 0.24442(19) 0.20889(17) 0.0299(7) Uani 1 1 d .
N9 N 0.7007(3) 0.11250(18) 0.14624(18) 0.0301(7) Uani 1 1 d .
N10 N 0.5690(3) 0.15382(19) 0.28532(19) 0.0350(7) Uani 1 1 d .
N11 N 0.9828(3) 0.0726(2) 0.23349(19) 0.0401(8) Uani 1 1 d .
N12 N 0.7707(3) -0.0161(2) 0.30560(19) 0.0391(8) Uani 1 1 d .
C1 C 0.4199(4) 0.6391(2) 0.1311(3) 0.0447(10) Uani 1 1 d .
H1A H 0.3890 0.6126 0.0907 0.054 Uiso 1 1 calc R
C2 C 0.5432(4) 0.6732(3) 0.1150(3) 0.0599(13) Uani 1 1 d .
H2A H 0.5952 0.6690 0.0649 0.072 Uiso 1 1 calc R
C3 C 0.5883(4) 0.7136(3) 0.1740(4) 0.0668(15) Uani 1 1 d .
H3A H 0.6718 0.7363 0.1645 0.080 Uiso 1 1 calc R
C4 C 0.5100(4) 0.7201(3) 0.2467(3) 0.0535(12) Uani 1 1 d .
H4A H 0.5374 0.7484 0.2866 0.064 Uiso 1 1 calc R
C5 C 0.3885(3) 0.6836(2) 0.2592(3) 0.0362(9) Uani 1 1 d .
C6 C 0.3008(3) 0.6822(2) 0.3401(2) 0.0347(9) Uani 1 1 d .
H6A H 0.3457 0.6289 0.3871 0.042 Uiso 1 1 calc R
H6B H 0.2977 0.7373 0.3591 0.042 Uiso 1 1 calc R
C7 C -0.0038(3) 0.7022(3) 0.0780(2) 0.0337(9) Uani 1 1 d .
H7A H 0.0218 0.6489 0.0588 0.040 Uiso 1 1 calc R
C8 C -0.0895(3) 0.7804(3) 0.0232(2) 0.0373(9) Uani 1 1 d .
H8A H -0.1214 0.7797 -0.0317 0.045 Uiso 1 1 calc R
C9 C -0.1274(3) 0.8596(3) 0.0507(2) 0.0359(9) Uani 1 1 d .
H9A H -0.1843 0.9135 0.0144 0.043 Uiso 1 1 calc R
C10 C -0.0797(3) 0.8583(2) 0.1333(2) 0.0324(9) Uani 1 1 d .
H10A H -0.1049 0.9110 0.1536 0.039 Uiso 1 1 calc R
C11 C 0.0059(3) 0.7772(2) 0.1848(2) 0.0242(8) Uani 1 1 d .
C12 C 0.0616(3) 0.7724(2) 0.2733(2) 0.0314(9) Uani 1 1 d .
H12A H -0.0203 0.7898 0.3086 0.038 Uiso 1 1 calc R
H12B H 0.1216 0.8163 0.2679 0.038 Uiso 1 1 calc R
C13 C -0.0960(4) 0.5193(3) 0.2723(3) 0.0467(11) Uani 1 1 d .
H13A H -0.0773 0.4996 0.2215 0.056 Uiso 1 1 calc R
C14 C -0.2178(4) 0.5036(3) 0.3194(3) 0.0528(12) Uani 1 1 d .
H14A H -0.2788 0.4726 0.3006 0.063 Uiso 1 1 calc R
C15 C -0.2480(4) 0.5332(3) 0.3924(3) 0.0453(11) Uani 1 1 d .
H15A H -0.3291 0.5226 0.4243 0.054 Uiso 1 1 calc R
C16 C -0.1559(4) 0.5797(2) 0.4190(2) 0.0380(9) Uani 1 1 d .
H16A H -0.1757 0.6023 0.4681 0.046 Uiso 1 1 calc R
C17 C -0.0344(3) 0.5919(2) 0.3714(2) 0.0286(8) Uani 1 1 d .
C18 C 0.0761(3) 0.6363(2) 0.3988(2) 0.0340(9) Uani 1 1 d .
H18A H 0.0279 0.6837 0.4267 0.041 Uiso 1 1 calc R
H18B H 0.1477 0.5905 0.4404 0.041 Uiso 1 1 calc R
C19 C 0.2047(3) 0.4560(2) 0.1266(2) 0.0297(9) Uani 1 1 d .
C20 C 0.3836(4) 0.4389(2) 0.3784(2) 0.0310(9) Uani 1 1 d .
C21 C 0.9351(4) 0.1180(3) 0.4190(3) 0.0583(12) Uani 1 1 d .
H21A H 1.0167 0.1212 0.3853 0.070 Uiso 1 1 calc R
C22 C 0.9472(7) 0.1139(4) 0.5060(4) 0.0870(18) Uani 1 1 d .
H22A H 1.0360 0.1130 0.5309 0.104 Uiso 1 1 calc R
C23 C 0.8289(8) 0.1112(3) 0.5549(3) 0.091(2) Uani 1 1 d .
H23A H 0.8361 0.1083 0.6141 0.109 Uiso 1 1 calc R
C24 C 0.6971(6) 0.1127(3) 0.5180(3) 0.0701(14) Uani 1 1 d .
H24A H 0.6147 0.1111 0.5513 0.084 Uiso 1 1 calc R
C25 C 0.6914(5) 0.1167(3) 0.4287(3) 0.0472(11) Uani 1 1 d .
C26 C 0.5553(4) 0.1158(3) 0.3809(2) 0.0472(11) Uani 1 1 d .
H26A H 0.5436 0.0532 0.3926 0.057 Uiso 1 1 calc R
H26B H 0.4701 0.1529 0.4011 0.057 Uiso 1 1 calc R
C27 C 0.8670(4) 0.2835(3) 0.1635(2) 0.0384(9) Uani 1 1 d .
H27A H 0.9606 0.2465 0.1636 0.046 Uiso 1 1 calc R
C28 C 0.8414(4) 0.3741(3) 0.1172(2) 0.0433(10) Uani 1 1 d .
H28A H 0.9156 0.3978 0.0872 0.052 Uiso 1 1 calc R
C29 C 0.7028(4) 0.4295(3) 0.1162(3) 0.0495(11) Uani 1 1 d .
H29A H 0.6808 0.4910 0.0841 0.059 Uiso 1 1 calc R
C30 C 0.5980(4) 0.3920(3) 0.1636(3) 0.0432(10) Uani 1 1 d .
H30A H 0.5046 0.4284 0.1653 0.052 Uiso 1 1 calc R
C31 C 0.6319(4) 0.3007(2) 0.2082(2) 0.0324(9) Uani 1 1 d .
C32 C 0.5246(3) 0.2570(2) 0.2643(2) 0.0379(9) Uani 1 1 d .
H32A H 0.4293 0.2787 0.2342 0.046 Uiso 1 1 calc R
H32B H 0.5164 0.2758 0.3185 0.046 Uiso 1 1 calc R
C33 C 0.7723(4) 0.1098(2) 0.0725(2) 0.0368(9) Uani 1 1 d .
H33A H 0.8708 0.1100 0.0724 0.044 Uiso 1 1 calc R
C34 C 0.7073(5) 0.1067(3) -0.0032(3) 0.0505(11) Uani 1 1 d .
H34A H 0.7601 0.1048 -0.0533 0.061 Uiso 1 1 calc R
C35 C 0.5617(5) 0.1065(3) -0.0020(3) 0.0558(12) Uani 1 1 d .
H35A H 0.5148 0.1027 -0.0515 0.067 Uiso 1 1 calc R
C36 C 0.4859(4) 0.1118(3) 0.0719(3) 0.0489(11) Uani 1 1 d .
H36A H 0.3869 0.1127 0.0724 0.059 Uiso 1 1 calc R
C37 C 0.5558(4) 0.1160(2) 0.1458(2) 0.0365(9) Uani 1 1 d .
C38 C 0.4839(4) 0.1175(3) 0.2304(3) 0.0473(11) Uani 1 1 d .
H38A H 0.3854 0.1563 0.2192 0.057 Uiso 1 1 calc R
H38B H 0.4777 0.0557 0.2615 0.057 Uiso 1 1 calc R
C39 C 1.0961(4) 0.0305(3) 0.2209(2) 0.0360(9) Uani 1 1 d .
C40 C 0.7420(4) -0.0847(3) 0.3404(3) 0.0393(10) Uani 1 1 d .
C41 C 0.906(2) -0.2947(19) 0.6862(17) 0.60(3) Uani 1 1 d .
C42 C 0.870(3) -0.2954(9) 0.6065(13) 0.464(17) Uani 1 1 d .
O1 O 0.7971(9) -0.2085(12) 0.6164(15) 0.666(17) Uani 1 1 d .
H1C H 0.8060 -0.1550 0.5893 0.799 Uiso 1 1 d R

loop_
_atom_site_aniso_label
_atom_site_aniso_U_11
_atom_site_aniso_U_22
_atom_site_aniso_U_33
_atom_site_aniso_U_23
_atom_site_aniso_U_13
_atom_site_aniso_U_12
Fe1 0.0350(3) 0.0233(3) 0.0274(3) -0.0089(2) 0.0039(2) -0.0050(2)
Fe2 0.0417(3) 0.0277(3) 0.0254(3) -0.0080(3) -0.0020(2) -0.0044(2)
S1 0.0566(6) 0.0451(7) 0.0512(7) -0.0310(6) 0.0168(5) -0.0192(5)
S2 0.0492(6) 0.0378(6) 0.0429(7) -0.0098(5) -0.0059(5) 0.0001(5)
S3 0.0418(6) 0.0564(7) 0.0607(8) -0.0311(6) 0.0175(5) -0.0190(5)
S4 0.0550(7) 0.0348(7) 0.1293(12) -0.0031(7) 0.0032(7) -0.0145(6)
N1 0.0354(17) 0.0209(17) 0.0317(19) -0.0058(15) 0.0088(14) 0.0025(13)
N2 0.0267(15) 0.0290(18) 0.0260(18) -0.0110(14) 0.0052(12) -0.0066(13)
N3 0.0387(17) 0.0284(18) 0.0307(19) -0.0108(15) 0.0034(14) -0.0112(14)
N4 0.0285(16) 0.0237(17) 0.0249(18) -0.0050(14) -0.0014(12) -0.0034(13)
N5 0.0409(18) 0.0273(19) 0.036(2) -0.0113(16) 0.0042(14) -0.0065(14)
N6 0.0379(18) 0.0268(19) 0.039(2) -0.0113(16) 0.0035(14) -0.0050(15)
N7 0.059(2) 0.0312(19) 0.030(2) -0.0108(16) -0.0106(17) -0.0044(16)
N8 0.0296(16) 0.0346(19) 0.0291(18) -0.0140(15) 0.0038(13) -0.0084(15)
N9 0.0375(18) 0.0270(18) 0.0262(19) -0.0088(15) -0.0031(14) -0.0061(14)
N10 0.0412(17) 0.0285(19) 0.037(2) -0.0108(16) 0.0076(14) -0.0093(14)
N11 0.0440(19) 0.033(2) 0.039(2) -0.0086(16) -0.0032(15) -0.0019(16)
N12 0.0526(19) 0.035(2) 0.0298(19) -0.0095(16) 0.0005(15) -0.0087(16)
C1 0.055(3) 0.020(2) 0.052(3) -0.008(2) 0.024(2) 0.0009(19)
C2 0.055(3) 0.032(3) 0.073(4) 0.004(3) 0.036(2) 0.003(2)
C3 0.039(3) 0.043(3) 0.109(4) -0.006(3) 0.019(3) -0.008(2)
C4 0.036(2) 0.035(3) 0.086(4) -0.009(2) 0.007(2) -0.008(2)
C5 0.030(2) 0.023(2) 0.049(3) -0.005(2) -0.0020(18) 0.0007(17)
C6 0.035(2) 0.032(2) 0.037(2) -0.0144(19) -0.0031(17) -0.0039(17)
C7 0.038(2) 0.037(2) 0.031(2) -0.0203(19) -0.0002(17) -0.0061(18)
C8 0.035(2) 0.046(3) 0.030(2) -0.012(2) -0.0068(16) -0.0051(19)
C9 0.036(2) 0.027(2) 0.039(3) -0.007(2) -0.0052(17) 0.0019(17)
C10 0.037(2) 0.026(2) 0.034(2) -0.0133(18) -0.0014(17) -0.0014(17)
C11 0.0229(18) 0.022(2) 0.028(2) -0.0078(17) 0.0023(15) -0.0054(15)
C12 0.037(2) 0.028(2) 0.026(2) -0.0066(17) 0.0000(16) -0.0027(17)
C13 0.052(3) 0.052(3) 0.046(3) -0.020(2) 0.007(2) -0.025(2)
C14 0.052(3) 0.060(3) 0.055(3) -0.020(3) 0.005(2) -0.027(2)
C15 0.040(2) 0.039(3) 0.050(3) 0.000(2) 0.011(2) -0.0089(19)
C16 0.043(2) 0.029(2) 0.037(2) -0.0049(19) 0.0070(18) -0.0039(18)
C17 0.036(2) 0.022(2) 0.026(2) -0.0046(17) 0.0047(17) -0.0063(16)
C18 0.047(2) 0.029(2) 0.023(2) -0.0079(18) 0.0048(17) -0.0031(18)
C19 0.031(2) 0.029(2) 0.026(2) -0.0016(19) 0.0036(15) -0.0087(17)
C20 0.035(2) 0.025(2) 0.039(3) -0.0169(19) 0.0107(17) -0.0106(17)
C21 0.068(3) 0.047(3) 0.056(3) -0.021(2) -0.029(2) 0.005(2)
C22 0.129(5) 0.067(4) 0.058(4) -0.037(3) -0.048(4) 0.017(4)
C23 0.182(6) 0.037(3) 0.032(3) -0.016(3) -0.040(4) 0.023(4)
C24 0.139(5) 0.028(3) 0.031(3) -0.007(2) 0.015(3) 0.001(3)
C25 0.080(3) 0.020(2) 0.033(3) -0.0047(19) 0.003(2) 0.000(2)
C26 0.071(3) 0.035(2) 0.032(3) -0.007(2) 0.023(2) -0.010(2)
C27 0.039(2) 0.043(3) 0.035(2) -0.018(2) 0.0024(18) -0.0067(19)
C28 0.053(3) 0.044(3) 0.044(3) -0.018(2) 0.0168(19) -0.026(2)
C29 0.059(3) 0.028(2) 0.060(3) -0.008(2) 0.009(2) -0.011(2)
C30 0.041(2) 0.031(2) 0.058(3) -0.013(2) 0.0018(19) -0.0073(19)
C31 0.034(2) 0.031(2) 0.038(2) -0.0151(19) 0.0011(17) -0.0109(18)
C32 0.037(2) 0.030(2) 0.045(3) -0.0120(19) 0.0039(18) -0.0027(17)
C33 0.055(2) 0.025(2) 0.029(2) -0.0063(18) 0.0032(19) -0.0086(18)
C34 0.088(3) 0.032(2) 0.028(3) -0.004(2) -0.007(2) -0.012(2)
C35 0.091(3) 0.040(3) 0.035(3) -0.003(2) -0.025(2) -0.018(2)
C36 0.058(3) 0.039(3) 0.049(3) -0.006(2) -0.023(2) -0.012(2)
C37 0.048(2) 0.028(2) 0.034(3) -0.0066(19) -0.0077(19) -0.0121(18)
C38 0.038(2) 0.050(3) 0.063(3) -0.025(2) 0.000(2) -0.017(2)
C39 0.049(2) 0.035(2) 0.026(2) -0.0064(19) 0.0007(18) -0.014(2)
C40 0.034(2) 0.035(3) 0.047(3) -0.016(2) -0.0026(18) -0.0006(19)
C41 0.38(3) 0.63(4) 0.60(4) 0.39(3) -0.20(3) -0.34(3)
C42 0.92(5) 0.072(8) 0.36(2) 0.034(11) -0.17(2) -0.122(15)
O1 0.150(8) 0.70(3) 1.37(5) -0.57(3) 0.162(15) -0.207(12)

loop_
_atom_type_symbol
_atom_type_description
_atom_type_scat_dispersion_real
_atom_type_scat_dispersion_imag
_atom_type_scat_source
C C 0.0033 0.0016 'International Tables Vol C Tables 4.2.6.8 and 6.1.1.4'
H H 0.0000 0.0000 'International Tables Vol C Tables 4.2.6.8 and 6.1.1.4'
N N 0.0061 0.0033 'International Tables Vol C Tables 4.2.6.8 and 6.1.1.4'
O O 0.0106 0.0060 'International Tables Vol C Tables 4.2.6.8 and 6.1.1.4'
S S 0.1246 0.1234 'International Tables Vol C Tables 4.2.6.8 and 6.1.1.4'
Fe Fe 0.3463 0.8444 'International Tables Vol C Tables 4.2.6.8 and 6.1.1.4'

loop_
_geom_angle_atom_site_label_1
_geom_angle_atom_site_label_2
_geom_angle_atom_site_label_3
_geom_angle
N5 Fe1 N6 89.56(12)
N5 Fe1 N2 94.58(12)
N6 Fe1 N2 175.81(12)
N5 Fe1 N1 97.33(12)
N6 Fe1 N1 88.47(11)
N2 Fe1 N1 90.38(10)
N5 Fe1 N3 96.20(12)
N6 Fe1 N3 90.92(11)
N2 Fe1 N3 89.26(10)
N1 Fe1 N3 166.45(13)
N5 Fe1 N4 179.22(11)
N6 Fe1 N4 91.22(11)
N2 Fe1 N4 84.65(11)
N1 Fe1 N4 82.79(11)
N3 Fe1 N4 83.69(11)
N11 Fe2 N8 95.20(12)
N11 Fe2 N9 95.27(12)
N8 Fe2 N9 86.93(11)
N11 Fe2 N7 97.50(13)
N8 Fe2 N7 94.34(12)
N9 Fe2 N7 166.99(13)
N11 Fe2 N12 89.38(12)
N8 Fe2 N12 174.35(11)
N9 Fe2 N12 89.35(12)
N7 Fe2 N12 88.33(12)
N11 Fe2 N10 179.40(13)
N8 Fe2 N10 85.24(11)
N9 Fe2 N10 84.35(12)
N7 Fe2 N10 82.86(13)
N12 Fe2 N10 90.16(12)
C1 N1 C5 117.4(3)
C1 N1 Fe1 128.9(3)
C5 N1 Fe1 113.8(2)
C11 N2 C7 117.3(3)
C11 N2 Fe1 115.8(2)
C7 N2 Fe1 126.8(3)
C17 N3 C13 118.9(3)
C17 N3 Fe1 113.5(2)
C13 N3 Fe1 127.5(3)
C6 N4 C12 110.0(2)
C6 N4 C18 111.9(2)
C12 N4 C18 110.8(2)
C6 N4 Fe1 106.4(2)
C12 N4 Fe1 110.81(19)
C18 N4 Fe1 106.83(18)
C19 N5 Fe1 172.2(3)
C20 N6 Fe1 173.4(3)
C25 N7 C21 118.0(4)
C25 N7 Fe2 114.1(2)
C21 N7 Fe2 127.8(3)
C27 N8 C31 116.1(3)
C27 N8 Fe2 127.9(2)
C31 N8 Fe2 115.1(2)
C33 N9 C37 118.7(3)
C33 N9 Fe2 128.1(2)
C37 N9 Fe2 113.2(2)
C26 N10 C38 113.0(3)
C26 N10 C32 108.6(3)
C38 N10 C32 111.6(3)
C26 N10 Fe2 107.2(2)
C38 N10 Fe2 106.7(2)
C32 N10 Fe2 109.70(19)
C39 N11 Fe2 165.2(3)
C40 N12 Fe2 166.5(3)
N1 C1 C2 122.3(4)
C3 C2 C1 119.1(4)
C4 C3 C2 119.7(4)
C3 C4 C5 118.1(4)
N1 C5 C4 123.4(4)
N1 C5 C6 114.6(3)
C4 C5 C6 122.0(4)
N4 C6 C5 108.5(3)
N2 C7 C8 123.0(3)
C9 C8 C7 119.0(3)
C8 C9 C10 119.2(3)
C11 C10 C9 118.6(3)
N2 C11 C10 122.9(3)
N2 C11 C12 116.3(3)
C10 C11 C12 120.8(3)
C11 C12 N4 112.3(3)
N3 C13 C14 120.9(4)
C15 C14 C13 120.3(4)
C14 C15 C16 118.8(3)
C17 C16 C15 118.9(4)
N3 C17 C16 122.0(3)
N3 C17 C18 115.6(3)
C16 C17 C18 122.4(3)
N4 C18 C17 108.5(3)
N5 C19 S1 179.3(3)
N6 C20 S2 178.5(3)
N7 C21 C22 122.8(5)
C23 C22 C21 119.0(5)
C22 C23 C24 120.6(5)
C23 C24 C25 117.8(5)
N7 C25 C24 121.7(4)
N7 C25 C26 115.1(4)
C24 C25 C26 123.1(4)
N10 C26 C25 108.7(3)
N8 C27 C28 124.3(3)
C27 C28 C29 118.3(3)
C30 C29 C28 118.7(4)
C31 C30 C29 119.6(3)
N8 C31 C30 122.9(3)
N8 C31 C32 115.0(3)
C30 C31 C32 122.0(3)
C31 C32 N10 112.0(3)
N9 C33 C34 123.2(3)
C35 C34 C33 117.7(4)
C36 C35 C34 119.9(4)
C35 C36 C37 120.1(4)
N9 C37 C36 120.3(4)
N9 C37 C38 115.7(3)
C36 C37 C38 123.9(3)
N10 C38 C37 110.0(3)
N11 C39 S3 178.7(4)
N12 C40 S4 178.5(4)
C42 C41 O1 55.4(11)
C41 C42 O1 73.9(18)
C42 O1 C41 50.7(14)

loop_
_geom_bond_atom_site_label_1
_geom_bond_atom_site_label_2
_geom_bond_distance
Fe1 N5 1.943(3)
Fe1 N6 1.954(3)
Fe1 N2 1.955(3)
Fe1 N1 1.970(3)
Fe1 N3 1.974(3)
Fe1 N4 1.990(3)
Fe2 N11 1.950(3)
Fe2 N8 1.953(3)
Fe2 N9 1.954(3)
Fe2 N7 1.962(3)
Fe2 N12 1.963(3)
Fe2 N10 1.992(3)
S1 C19 1.643(4)
S2 C20 1.641(4)
S3 C39 1.644(4)
S4 C40 1.637(4)
N1 C1 1.341(4)
N1 C5 1.348(4)
N2 C11 1.345(4)
N2 C7 1.351(4)
N3 C17 1.341(4)
N3 C13 1.342(4)
N4 C6 1.490(3)
N4 C12 1.500(4)
N4 C18 1.500(4)
N5 C19 1.161(4)
N6 C20 1.163(4)
N7 C25 1.342(4)
N7 C21 1.347(4)
N8 C27 1.342(4)
N8 C31 1.354(4)
N9 C33 1.340(4)
N9 C37 1.355(4)
N10 C26 1.488(4)
N10 C38 1.489(4)
N10 C32 1.499(4)
N11 C39 1.154(4)
N12 C40 1.152(4)
C1 C2 1.381(5)
C2 C3 1.378(6)
C3 C4 1.365(6)
C4 C5 1.383(4)
C5 C6 1.505(5)
C7 C8 1.375(4)
C8 C9 1.373(5)
C9 C10 1.385(5)
C10 C11 1.381(4)
C11 C12 1.485(4)
C13 C14 1.390(5)
C14 C15 1.350(5)
C15 C16 1.388(5)
C16 C17 1.379(4)
C17 C18 1.505(4)
C21 C22 1.368(6)
C22 C23 1.345(6)
C23 C24 1.380(6)
C24 C25 1.400(6)
C25 C26 1.510(5)
C27 C28 1.369(5)
C28 C29 1.380(5)
C29 C30 1.374(4)
C30 C31 1.369(5)
C31 C32 1.496(4)
C33 C34 1.375(5)
C34 C35 1.375(5)
C35 C36 1.367(5)
C36 C37 1.379(5)
C37 C38 1.491(5)
C41 C42 1.32(3)
C41 O1 1.64(2)
C42 O1 1.40(2)
